data_2232244
loop_
_publ_author_name
'Merzouki, Soraya'
'Mouats, Chabane'
'Bendeif, El-Eulmi'
'Pillet, Sebastien'
'Bouchouit, Karim'

_publ_section_title
;
 1-[3-(4-Nitrophenyl)propanoyl]urea acetic acid monosolvate
;
_journal_coeditor_code FY2022
_journal_issue 11
_journal_name_full 'Acta Crystallographica Section E'
_journal_page_first o2892
_journal_paper_doi 10.1107/S1600536811039729
_journal_volume 67
_journal_year 2011
_chemical_formula_iupac 'C10 H11 N3 O4, C2 H4 O2'
_chemical_formula_moiety 'C10 H11 N3 O4, C2 H4 O2'
_chemical_formula_sum 'C12 H15 N3 O6'
_chemical_formula_weight 297.27
_chemical_name_systematic
;
1-[3-(4-Nitrophenyl)propanoyl]urea acetic acid monosolvate
;
_space_group_IT_number 2
_symmetry_cell_setting triclinic
_symmetry_space_group_name_Hall '-P 1'
_symmetry_space_group_name_H-M 'P -1'
_atom_sites_solution_hydrogens geom
_atom_sites_solution_primary direct
_atom_sites_solution_secondary difmap
_cell_angle_alpha 92.736(3)
_cell_angle_beta 92.939(3)
_cell_angle_gamma 91.091(3)
_cell_formula_units_Z 2
_cell_length_a 7.4252(3)
_cell_length_b 7.9601(3)
_cell_length_c 11.4375(4)
_cell_measurement_reflns_used 4625
_cell_measurement_temperature 100(2)
_cell_measurement_theta_max 29.99
_cell_measurement_theta_min 3.19
_cell_volume 674.20(4)
_computing_cell_refinement 'CrysAlis RED (Oxford Diffraction, 2009)'
_computing_data_collection 'CrysAlis CCD (Oxford Diffraction, 2009)'
_computing_data_reduction 'CrysAlis RED (Oxford Diffraction, 2009)'
_computing_molecular_graphics
;
ORTEPIII (Burnett & Johnson, 1996) and ORTEP-3 for Windows (Farrugia,
1997)
;
_computing_publication_material 'enCIFer (Allen <i>et al.</i>, 2004)'
_computing_structure_refinement 'SHELXL97 (Sheldrick, 2008)'
_computing_structure_solution 'SHELXS97 (Sheldrick, 2008)'
_diffrn_ambient_temperature 100(2)
_diffrn_measured_fraction_theta_full 0.992
_diffrn_measured_fraction_theta_max 0.992
_diffrn_measurement_device_type 'Oxford Diffraction SuperNova'
_diffrn_measurement_method \w
_diffrn_radiation_monochromator graphite
_diffrn_radiation_source 'fine-focus sealed tube'
_diffrn_radiation_type MoK\a
_diffrn_radiation_wavelength 0.71073
_diffrn_reflns_av_R_equivalents 0.0264
_diffrn_reflns_av_sigmaI/netI 0.0203
_diffrn_reflns_limit_h_max 10
_diffrn_reflns_limit_h_min -10
_diffrn_reflns_limit_k_max 11
_diffrn_reflns_limit_k_min -11
_diffrn_reflns_limit_l_max 16
_diffrn_reflns_limit_l_min 0
_diffrn_reflns_number 16680
_diffrn_reflns_theta_full 29.99
_diffrn_reflns_theta_max 29.99
_diffrn_reflns_theta_min 3.19
_diffrn_standards_decay_% 0
_diffrn_standards_interval_count 0
_diffrn_standards_interval_time 0
_diffrn_standards_number 0
_exptl_absorpt_coefficient_mu 0.119
_exptl_absorpt_correction_T_max 0.9882
_exptl_absorpt_correction_T_min 0.9539
_exptl_absorpt_correction_type integration
_exptl_absorpt_process_details '(ABSORB; DeTitta, 1985)'
_exptl_crystal_colour yellow
_exptl_crystal_density_diffrn 1.464
_exptl_crystal_density_method 'not measured'
_exptl_crystal_description prism
_exptl_crystal_F_000 312
_exptl_crystal_size_max 0.40
_exptl_crystal_size_mid 0.20
_exptl_crystal_size_min 0.10
_refine_diff_density_max 0.409
_refine_diff_density_min -0.315
_refine_ls_extinction_method none
_refine_ls_goodness_of_fit_ref 1.049
_refine_ls_hydrogen_treatment refall
_refine_ls_matrix_type full
_refine_ls_number_parameters 250
_refine_ls_number_reflns 3913
_refine_ls_number_restraints 0
_refine_ls_restrained_S_all 1.049
_refine_ls_R_factor_all 0.0451
_refine_ls_R_factor_gt 0.0406
_refine_ls_shift/su_max 0.000
_refine_ls_shift/su_mean 0.000
_refine_ls_structure_factor_coef Fsqd
_refine_ls_weighting_details 'calc w=1/[\s^2^(Fo^2^)+(0.0556P)^2^+0.2344P] where P=(Fo^2^+2Fc^2^)/3'
_refine_ls_weighting_scheme calc
_refine_ls_wR_factor_gt 0.1070
_refine_ls_wR_factor_ref 0.1106
_reflns_number_gt 3563
_reflns_number_total 3913
_reflns_threshold_expression >2\s(I)
_cod_data_source_file fy2022.cif
_cod_data_source_block I
_cod_database_code 2232244
_cod_database_fobs_code 2232244

loop_
_symmetry_equiv_pos_as_xyz
'x, y, z'
'-x, -y, -z'

loop_
_atom_site_type_symbol
_atom_site_label
_atom_site_fract_x
_atom_site_fract_y
_atom_site_fract_z
_atom_site_U_iso_or_equiv
_atom_site_adp_type
_atom_site_calc_flag
_atom_site_occupancy
_atom_site_symmetry_multiplicity
N N2 0.77505(12) 0.49422(11) 0.56957(8) 0.01868(18) Uani d 1 1
O O3 0.51190(10) 0.47679(9) 0.66343(7) 0.02065(17) Uani d 1 1
C C9 0.64971(13) 0.55423(12) 0.64495(8) 0.01614(18) Uani d 1 1
C C10 0.77604(14) 0.33654(13) 0.51251(9) 0.01820(19) Uani d 1 1
O O4 0.91036(11) 0.30011(10) 0.45541(7) 0.02409(18) Uani d 1 1
N N3 0.63746(13) 0.23181(11) 0.52143(8) 0.01982(18) Uani d 1 1
O O5 0.71569(11) 0.90282(10) 0.41754(7) 0.02333(17) Uani d 1 1
O O6 0.95760(12) 1.01068(11) 0.33799(8) 0.0291(2) Uani d 1 1
C C11 0.84078(14) 0.88799(13) 0.35312(9) 0.0189(2) Uani d 1 1
C C12 0.87300(17) 0.73163(14) 0.28067(10) 0.0242(2) Uani d 1 1
H H71 0.450(2) 0.7953(19) 0.7578(13) 0.025(4) Uiso d 1 1
H H81 0.820(2) 0.714(2) 0.7386(14) 0.029(4) Uiso d 1 1
H H6 0.865(2) 1.0680(19) 1.1039(14) 0.028(4) Uiso d 1 1
H H2 0.619(2) 1.350(2) 0.8551(15) 0.038(4) Uiso d 1 1
H H82 0.710(2) 0.8064(19) 0.6429(13) 0.026(4) Uiso d 1 1
H H5 0.763(2) 0.822(2) 0.9966(13) 0.029(4) Uiso d 1 1
H H72 0.556(2) 0.687(2) 0.8510(14) 0.029(4) Uiso d 1 1
H H3 0.524(2) 1.101(2) 0.7488(14) 0.029(4) Uiso d 1 1
H H9 0.871(2) 0.555(2) 0.5624(14) 0.030(4) Uiso d 1 1
H H10 0.545(2) 0.263(2) 0.5625(14) 0.029(4) Uiso d 1 1
H H11 0.646(2) 0.127(2) 0.4896(14) 0.033(4) Uiso d 1 1
H H121 0.832(2) 0.635(2) 0.3199(16) 0.041(5) Uiso d 1 1
H H 0.927(3) 1.101(3) 0.383(2) 0.064(6) Uiso d 1 1
H H122 0.999(3) 0.723(2) 0.2602(16) 0.047(5) Uiso d 1 1
H H123 0.802(3) 0.738(3) 0.207(2) 0.067(6) Uiso d 1 1
C C4 0.63442(13) 0.93684(12) 0.86240(9) 0.01726(19) Uani d 1 1
C C1 0.75280(14) 1.22675(12) 0.98721(9) 0.0184(2) Uani d 1 1
C C8 0.70192(14) 0.72292(12) 0.70362(9) 0.01779(19) Uani d 1 1
N N1 0.81408(14) 1.38040(12) 1.05424(9) 0.0242(2) Uani d 1 1
C C5 0.73579(15) 0.92833(13) 0.96774(9) 0.0193(2) Uani d 1 1
C C7 0.56967(15) 0.77809(13) 0.79493(9) 0.0203(2) Uani d 1 1
C C3 0.59529(15) 1.09439(14) 0.82046(9) 0.0218(2) Uani d 1 1
O O1 0.90310(14) 1.36682(12) 1.14622(9) 0.0386(2) Uani d 1 1
C C2 0.65298(16) 1.24075(13) 0.88280(10) 0.0221(2) Uani d 1 1
C C6 0.79598(15) 1.07320(13) 1.03125(9) 0.0195(2) Uani d 1 1
O O2 0.77247(18) 1.51546(11) 1.01607(10) 0.0464(3) Uani d 1 1

loop_
_atom_site_aniso_label
_atom_site_aniso_U_11
_atom_site_aniso_U_22
_atom_site_aniso_U_33
_atom_site_aniso_U_12
_atom_site_aniso_U_13
_atom_site_aniso_U_23
N2 0.0173(4) 0.0162(4) 0.0221(4) -0.0037(3) 0.0049(3) -0.0059(3)
O3 0.0193(4) 0.0183(3) 0.0243(4) -0.0037(3) 0.0052(3) -0.0026(3)
C9 0.0170(4) 0.0159(4) 0.0154(4) 0.0010(3) 0.0007(3) -0.0014(3)
C10 0.0188(5) 0.0172(4) 0.0182(4) -0.0014(3) 0.0017(3) -0.0035(3)
O4 0.0215(4) 0.0205(4) 0.0298(4) -0.0053(3) 0.0099(3) -0.0104(3)
N3 0.0193(4) 0.0173(4) 0.0227(4) -0.0028(3) 0.0052(3) -0.0036(3)
O5 0.0230(4) 0.0203(4) 0.0266(4) -0.0034(3) 0.0065(3) -0.0053(3)
O6 0.0293(4) 0.0218(4) 0.0359(5) -0.0090(3) 0.0145(4) -0.0114(3)
C11 0.0194(5) 0.0183(4) 0.0186(4) -0.0016(4) 0.0001(4) -0.0027(3)
C12 0.0280(6) 0.0189(5) 0.0252(5) -0.0010(4) 0.0050(4) -0.0064(4)
C4 0.0173(4) 0.0162(4) 0.0183(4) -0.0010(3) 0.0063(3) -0.0033(3)
C1 0.0206(5) 0.0138(4) 0.0209(5) -0.0014(3) 0.0050(4) -0.0031(3)
C8 0.0171(4) 0.0164(4) 0.0195(4) -0.0024(3) 0.0036(3) -0.0045(3)
N1 0.0284(5) 0.0159(4) 0.0279(5) -0.0018(3) 0.0036(4) -0.0043(3)
C5 0.0236(5) 0.0135(4) 0.0208(5) 0.0018(4) 0.0032(4) -0.0012(3)
C7 0.0197(5) 0.0189(5) 0.0219(5) -0.0034(4) 0.0062(4) -0.0068(4)
C3 0.0247(5) 0.0215(5) 0.0192(5) -0.0001(4) 0.0003(4) 0.0012(4)
O1 0.0432(6) 0.0270(5) 0.0426(5) 0.0031(4) -0.0148(4) -0.0129(4)
C2 0.0282(5) 0.0160(4) 0.0225(5) 0.0010(4) 0.0028(4) 0.0029(4)
C6 0.0228(5) 0.0174(4) 0.0180(4) 0.0016(4) 0.0015(4) -0.0020(3)
O2 0.0810(8) 0.0129(4) 0.0435(6) -0.0018(4) -0.0115(5) -0.0004(4)

loop_
_atom_type_symbol
_atom_type_description
_atom_type_scat_dispersion_real
_atom_type_scat_dispersion_imag
_atom_type_scat_source
C C 0.0033 0.0016 'International Tables Vol C Tables 4.2.6.8 and 6.1.1.4'
H H 0.0000 0.0000 'International Tables Vol C Tables 4.2.6.8 and 6.1.1.4'
N N 0.0061 0.0033 'International Tables Vol C Tables 4.2.6.8 and 6.1.1.4'
O O 0.0106 0.0060 'International Tables Vol C Tables 4.2.6.8 and 6.1.1.4'

loop_
_geom_angle_atom_site_label_1
_geom_angle_atom_site_label_2
_geom_angle_atom_site_label_3
_geom_angle
C9 N2 C10 127.24(9)
C9 N2 H9 117.7(11)
C10 N2 H9 114.6(11)
O3 C9 N2 123.04(9)
O3 C9 C8 123.57(9)
N2 C9 C8 113.38(8)
O4 C10 N3 123.15(9)
O4 C10 N2 117.71(9)
N3 C10 N2 119.13(9)
C10 N3 H10 120.3(11)
C10 N3 H11 117.3(11)
H10 N3 H11 122.2(15)
C11 O6 H 107.8(14)
O5 C11 O6 123.10(10)
O5 C11 C12 123.45(10)
O6 C11 C12 113.42(9)
C11 C12 H121 109.7(11)
C11 C12 H122 112.0(11)
H121 C12 H122 112.5(15)
C11 C12 H123 107.4(13)
H121 C12 H123 108.7(17)
H122 C12 H123 106.3(17)
C5 C4 C3 118.86(9)
C5 C4 C7 120.31(9)
C3 C4 C7 120.83(10)
C6 C1 C2 122.52(9)
C6 C1 N1 118.62(9)
C2 C1 N1 118.86(9)
C9 C8 C7 112.08(8)
C9 C8 H81 107.3(10)
C7 C8 H81 110.8(10)
C9 C8 H82 108.7(9)
C7 C8 H82 110.8(9)
H81 C8 H82 106.8(13)
O2 N1 O1 123.29(10)
O2 N1 C1 118.30(10)
O1 N1 C1 118.41(9)
C6 C5 C4 121.10(9)
C6 C5 H5 119.4(10)
C4 C5 H5 119.4(10)
C4 C7 C8 111.51(8)
C4 C7 H71 109.6(9)
C8 C7 H71 110.7(9)
C4 C7 H72 108.9(9)
C8 C7 H72 109.1(9)
H71 C7 H72 106.8(13)
C2 C3 C4 121.03(10)
C2 C3 H3 119.5(10)
C4 C3 H3 119.4(10)
C1 C2 C3 118.28(10)
C1 C2 H2 121.2(10)
C3 C2 H2 120.5(10)
C1 C6 C5 118.21(10)
C1 C6 H6 120.4(9)
C5 C6 H6 121.4(9)

loop_
_geom_bond_atom_site_label_1
_geom_bond_atom_site_label_2
_geom_bond_distance
N2 C9 1.3776(12)
N2 C10 1.3871(12)
N2 H9 0.866(17)
O3 C9 1.2175(13)
C9 C8 1.5070(13)
C10 O4 1.2510(12)
C10 N3 1.3230(14)
N3 H10 0.884(17)
N3 H11 0.898(18)
O5 C11 1.2189(13)
O6 C11 1.3174(13)
O6 H 0.90(2)
C11 C12 1.4920(14)
C12 H121 0.960(18)
C12 H122 0.98(2)
C12 H123 0.97(2)
C4 C5 1.3926(15)
C4 C3 1.3944(14)
C4 C7 1.5064(14)
C1 C6 1.3811(14)
C1 C2 1.3831(15)
C1 N1 1.4643(13)
C8 C7 1.5250(14)
C8 H81 0.950(16)
C8 H82 0.987(15)
N1 O2 1.2187(13)
N1 O1 1.2237(14)
C5 C6 1.3872(14)
C5 H5 0.942(16)
C7 H71 0.981(15)
C7 H72 1.000(16)
C3 C2 1.3854(15)
C3 H3 0.956(15)
C2 H2 0.977(17)
C6 H6 0.958(16)

loop_
_geom_hbond_atom_site_label_D
_geom_hbond_atom_site_label_H
_geom_hbond_atom_site_label_A
_geom_hbond_site_symmetry_A
_geom_hbond_distance_DH
_geom_hbond_distance_HA
_geom_hbond_distance_DA
_geom_hbond_angle_DHA
O6 H O4 1_565 0.90(2) 1.76(2) 2.6492(12) 166(2)
N2 H9 O4 2_766 0.863(15) 1.998(15) 2.8611(12) 178.7(15)
N3 H10 O3 1_555 0.884(15) 2.036(16) 2.6892(12) 129.8(13)
N3 H10 O5 2_666 0.884(15) 2.349(15) 2.9434(13) 124.7(13)
N3 H11 O5 1_545 0.899(16) 2.017(16) 2.9050(12) 169.1(14)
C2 H2 O3 1_565 0.980(16) 2.550(17) 3.3434(14) 138.0(13)
C3 H3 O5 2_676 0.957(16) 2.536(15) 3.4793(13) 168.6(12)
C5 H5 O2 1_545 0.945(16) 2.463(16) 3.3724(14) 161.6(12)
C8 H81 O1 2_777 0.950(15) 2.496(15) 3.4266(15) 166.3(13)

loop_
_geom_torsion_atom_site_label_1
_geom_torsion_atom_site_label_2
_geom_torsion_atom_site_label_3
_geom_torsion_atom_site_label_4
_geom_torsion
C10 N2 C9 O3 -6.33(17)
C10 N2 C9 C8 172.56(9)
C9 N2 C10 O4 -173.81(10)
C9 N2 C10 N3 5.63(16)
O3 C9 C8 C7 4.31(14)
N2 C9 C8 C7 -174.57(9)
C6 C1 N1 O2 -178.56(11)
C2 C1 N1 O2 1.00(16)
C6 C1 N1 O1 0.81(15)
C2 C1 N1 O1 -179.63(11)
C3 C4 C5 C6 0.67(15)
C7 C4 C5 C6 -179.76(9)
C5 C4 C7 C8 -92.93(12)
C3 C4 C7 C8 86.63(12)
C9 C8 C7 C4 173.53(9)
C5 C4 C3 C2 -1.10(16)
C7 C4 C3 C2 179.33(10)
C6 C1 C2 C3 -0.24(17)
N1 C1 C2 C3 -179.77(10)
C4 C3 C2 C1 0.88(17)
C2 C1 C6 C5 -0.18(16)
N1 C1 C6 C5 179.36(9)
C4 C5 C6 C1 -0.04(16)
